data_7022822
loop_
_publ_author_name
'Chandrasekhar, Vadapalli'
'Narayanan, Ramakirushnan Suriya'

_publ_section_title
;
 Metalation studies of 3- and 4-pyridyloxycyclophosphazenes:
 metallamacrocycles to coordination polymers.
;
_journal_issue 18
_journal_name_full 'Dalton transactions (Cambridge, England : 2003)'
_journal_page_first 6619
_journal_page_last 6632
_journal_paper_doi 10.1039/c3dt33084b
_journal_volume 42
_journal_year 2013
_chemical_formula_moiety 'C68 H65 Cd3 N20 O35 P6'
_chemical_formula_sum 'C68 H65 Cd3 N20 O35 P6'
_chemical_formula_weight 2245.42
_chemical_name_systematic
;
?
;
_space_group_crystal_system monoclinic
_space_group_IT_number 15
_space_group_name_Hall '-C 2yc'
_space_group_name_H-M_alt 'C 1 2/c 1'
_symmetry_space_group_name_Hall '-C 2yc'
_symmetry_space_group_name_H-M 'C 1 2/c 1'
_atom_sites_solution_hydrogens geom
_atom_sites_solution_primary direct
_atom_sites_solution_secondary difmap
_audit_creation_date 2013-02-11
_audit_creation_method
;
Olex2 1.2
(compiled Dec 5 2012 16:20:19, GUI svn.r4385)
;
_cell_angle_alpha 90.00
_cell_angle_beta 94.856(3)
_cell_angle_gamma 90.00
_cell_formula_units_Z 4
_cell_length_a 27.787(3)
_cell_length_b 11.9727(12)
_cell_length_c 29.607(3)
_cell_measurement_reflns_used 5300
_cell_measurement_temperature 100(2)
_cell_measurement_theta_max 25.33
_cell_measurement_theta_min 2.27
_cell_volume 9814.5(18)
_computing_cell_refinement 'SAINT v6.45A (Bruker, 2003)'
_computing_data_reduction 'SAINT v6.45A (Bruker, 2003)'
_computing_molecular_graphics
;
O. V. Dolomanov, L. J. Bourhis, R. J. Gildea, J. A. K. Howard and H. Puschmann,
OLEX2: a complete structure solution, refinement and analysis program.
J. Appl. Cryst. (2009). 42, 339-341.
;
_computing_publication_material
;
O. V. Dolomanov, L. J. Bourhis, R. J. Gildea, J. A. K. Howard and H. Puschmann,
OLEX2: a complete structure solution, refinement and analysis program.
J. Appl. Cryst. (2009). 42, 339-341.
;
_computing_structure_refinement
;
XL, G.M. Sheldrick, Acta Cryst.
(2008). A64, 112-122
;
_computing_structure_solution 'SHELXS-97 (Sheldrick, 1990)'
_diffrn_ambient_temperature 100.15
_diffrn_measured_fraction_theta_full 0.993
_diffrn_measured_fraction_theta_max 0.993
_diffrn_measurement_device_type 'CCD area detector'
_diffrn_measurement_method 'phi and omega scans'
_diffrn_radiation_monochromator graphite
_diffrn_radiation_type MoK\a
_diffrn_radiation_wavelength 0.71073
_diffrn_reflns_av_R_equivalents 0.0678
_diffrn_reflns_av_unetI/netI 0.0854
_diffrn_reflns_limit_h_max 37
_diffrn_reflns_limit_h_min -34
_diffrn_reflns_limit_k_max 16
_diffrn_reflns_limit_k_min -13
_diffrn_reflns_limit_l_max 32
_diffrn_reflns_limit_l_min -39
_diffrn_reflns_number 32500
_diffrn_reflns_theta_full 28.37
_diffrn_reflns_theta_max 28.37
_diffrn_reflns_theta_min 2.00
_diffrn_source 'fine-focus sealed tube'
_exptl_absorpt_coefficient_mu 0.829
_exptl_absorpt_correction_T_max 1
_exptl_absorpt_correction_T_min 0.644612
_exptl_absorpt_correction_type multi-scan
_exptl_absorpt_process_details
;
SADABS v.2.10 (Bruker,2003) was used for absorption correction.
R(int) was 0.0668 before and 0.0345 after correction.
The Ratio of minimum to maximum transmission is 0.6446.
The \l/2 correction factor is 0.0015.
;
_exptl_crystal_colour colourless
_exptl_crystal_density_diffrn 1.520
_exptl_crystal_density_method 'not measured'
_exptl_crystal_description block
_exptl_crystal_F_000 4508
_exptl_crystal_size_max 0.13
_exptl_crystal_size_mid 0.11
_exptl_crystal_size_min 0.08
_refine_diff_density_max 1.940
_refine_diff_density_min -1.957
_refine_diff_density_rms 0.171
_refine_ls_extinction_method none
_refine_ls_goodness_of_fit_ref 1.086
_refine_ls_hydrogen_treatment mixed
_refine_ls_matrix_type full
_refine_ls_number_parameters 602
_refine_ls_number_reflns 12185
_refine_ls_number_restraints 9
_refine_ls_restrained_S_all 1.087
_refine_ls_R_factor_all 0.1105
_refine_ls_R_factor_gt 0.0739
_refine_ls_shift/su_max 0.006
_refine_ls_shift/su_mean 0.000
_refine_ls_structure_factor_coef Fsqd
_refine_ls_weighting_details 'calc w=1/[\s^2^(Fo^2^)+(0.0990P)^2^+60.6492P] where P=(Fo^2^+2Fc^2^)/3'
_refine_ls_weighting_scheme calc
_refine_ls_wR_factor_gt 0.1908
_refine_ls_wR_factor_ref 0.2243
_reflns_number_gt 8123
_reflns_number_total 12185
_reflns_threshold_expression >2sigma(I)
_cod_data_source_file c3dt33084b.txt
_cod_data_source_block 908593
_cod_original_cell_volume 9814.4(18)
_cod_database_code 7022822
_olex2_refinement_description
;
1. Fixed Uiso
At 1.2 times of:
H17 of C17, H16 of C16, H19 of C19, H20 of C20, H25 of C25, H27 of C27, H24
of C24, H26 of C26, H21 of C21, H11 of C11, H14 of C14, H15 of C15, H22 of
C22, H4 of C4, H2 of C2, H5 of C5, H8 of C8, H3 of C3, H9 of C9, H10 of C10,
H15A of P3, H32 of C32, H31 of C31, H30 of C30, H29 of C29
At 1.5 times of:
H7 of O7, H11A of P3, {H36A,H36B,H36C} of C36, {H35A,H35B,H35C} of C35
2. Restrained distances
O11-H11A
0.83 with sigma of 0.02
O15-H15A
0.83 with sigma of 0.02
H15A-O15
0.83 with sigma of 0.02
3. Uiso/Uaniso restraints and constraints
Uanis(O18) ~ Ueq: with sigma of 0.01 and sigma for terminal atoms of 0.02
4. Others
Fixed Sof: H7(0.5)
5.a Me refined with riding coordinates:
C35(H35A,H35B,H35C), C36(H36A,H36B,H36C)
5.b Aromatic/amide H refined with riding coordinates:
C2(H2), C3(H3), C4(H4), C5(H5), C8(H8), C9(H9), C10(H10), C11(H11), C14(H14),
C15(H15), C16(H16), C17(H17), C19(H19), C20(H20), C21(H21), C22(H22), C24(H24),
C25(H25), C26(H26), C27(H27), C29(H29), C30(H30), C31(H31), C32(H32)
5.c Tetrahedral OH refined with riding coordinates:
O7(H7)
;

loop_
_space_group_symop_id
_space_group_symop_operation_xyz
1 'x, y, z'
2 '-x, y, -z+1/2'
3 'x+1/2, y+1/2, z'
4 '-x+1/2, y+1/2, -z+1/2'
5 '-x, -y, -z'
6 'x, -y, z-1/2'
7 '-x+1/2, -y+1/2, -z'
8 'x+1/2, -y+1/2, z-1/2'

loop_
_atom_site_label
_atom_site_type_symbol
_atom_site_fract_x
_atom_site_fract_y
_atom_site_fract_z
_atom_site_U_iso_or_equiv
_atom_site_adp_type
_atom_site_occupancy
_atom_site_symmetry_multiplicity
_atom_site_calc_flag
_atom_site_refinement_flags
C1 C 0.3569(2) 0.7469(5) 0.3299(2) 0.0295(12) Uani 1 1 d .
C2 C 0.4012(2) 0.7937(5) 0.3270(2) 0.0352(14) Uani 1 1 d .
H2 H 0.4198 0.7774 0.3023 0.042 Uiso 1 1 calc R
C3 C 0.4186(3) 0.8672(5) 0.3618(3) 0.0435(17) Uani 1 1 d .
H3 H 0.4495 0.9005 0.3609 0.052 Uiso 1 1 calc R
C4 C 0.3911(3) 0.8909(6) 0.3968(3) 0.051(2) Uani 1 1 d .
H4 H 0.4033 0.9397 0.4203 0.062 Uiso 1 1 calc R
C5 C 0.3452(3) 0.8438(5) 0.3982(2) 0.0422(17) Uani 1 1 d .
H5 H 0.3262 0.8630 0.4222 0.051 Uiso 1 1 calc R
C6 C 0.3270(2) 0.7697(5) 0.3651(2) 0.0328(13) Uani 1 1 d .
C7 C 0.2795(2) 0.7183(5) 0.3660(2) 0.0345(14) Uani 1 1 d .
C8 C 0.2621(3) 0.6817(6) 0.4070(2) 0.0427(16) Uani 1 1 d .
H8 H 0.2826 0.6884 0.4342 0.051 Uiso 1 1 calc R
C9 C 0.2162(3) 0.6360(6) 0.4091(3) 0.0484(19) Uani 1 1 d .
H9 H 0.2060 0.6107 0.4372 0.058 Uiso 1 1 calc R
C10 C 0.1857(3) 0.6281(6) 0.3699(3) 0.0449(17) Uani 1 1 d .
H10 H 0.1542 0.5979 0.3709 0.054 Uiso 1 1 calc R
C11 C 0.2012(2) 0.6643(5) 0.3292(2) 0.0363(14) Uani 1 1 d .
H11 H 0.1803 0.6592 0.3022 0.044 Uiso 1 1 calc R
C12 C 0.2468(2) 0.7075(5) 0.3278(2) 0.0307(13) Uani 1 1 d .
C13 C 0.1876(2) 0.5553(5) 0.1748(2) 0.0286(12) Uani 1 1 d .
C14 C 0.1638(2) 0.5434(6) 0.2140(2) 0.0351(14) Uani 1 1 d .
H14 H 0.1779 0.4969 0.2375 0.042 Uiso 1 1 calc R
C15 C 0.1034(3) 0.6582(6) 0.1849(4) 0.064(3) Uani 1 1 d .
H15 H 0.0741 0.6968 0.1886 0.077 Uiso 1 1 calc R
C16 C 0.1239(3) 0.6707(6) 0.1447(3) 0.053(2) Uani 1 1 d .
H16 H 0.1084 0.7139 0.1208 0.064 Uiso 1 1 calc R
C17 C 0.1678(2) 0.6189(5) 0.1398(2) 0.0367(14) Uani 1 1 d .
H17 H 0.1836 0.6275 0.1128 0.044 Uiso 1 1 calc R
C18 C 0.3554(2) 0.4210(5) 0.1691(2) 0.0264(11) Uani 1 1 d .
C19 C 0.3929(2) 0.4231(4) 0.2019(2) 0.0256(11) Uani 1 1 d .
H19 H 0.3860 0.4350 0.2324 0.031 Uiso 1 1 calc R
C20 C 0.4471(2) 0.3937(5) 0.1491(2) 0.0379(15) Uani 1 1 d .
H20 H 0.4794 0.3842 0.1418 0.046 Uiso 1 1 calc R
C21 C 0.4114(3) 0.3910(6) 0.1147(2) 0.0447(17) Uani 1 1 d .
H21 H 0.4191 0.3784 0.0845 0.054 Uiso 1 1 calc R
C22 C 0.3641(2) 0.4066(6) 0.1237(2) 0.0354(14) Uani 1 1 d .
H22 H 0.3386 0.4076 0.1002 0.042 Uiso 1 1 calc R
C23 C 0.2528(2) 0.8723(5) 0.1341(2) 0.0276(12) Uani 1 1 d .
C24 C 0.2695(2) 0.6393(5) -0.0912(2) 0.0335(13) Uani 1 1 d .
H24 H 0.2516 0.6670 -0.0677 0.040 Uiso 1 1 calc R
C25 C 0.3411(2) 0.5764(5) -0.1160(2) 0.0323(13) Uani 1 1 d .
H25 H 0.3742 0.5584 -0.1095 0.039 Uiso 1 1 calc R
C26 C 0.3204(2) 0.5644(5) -0.1601(2) 0.0319(13) Uani 1 1 d .
H26 H 0.3391 0.5395 -0.1835 0.038 Uiso 1 1 calc R
C27 C 0.2720(2) 0.5893(5) -0.16931(19) 0.0289(12) Uani 1 1 d .
H27 H 0.2564 0.5804 -0.1989 0.035 Uiso 1 1 calc R
C28 C 0.4001(2) 0.7190(5) 0.13126(18) 0.0274(12) Uani 1 1 d .
C29 C 0.3756(2) 0.7027(5) 0.08874(19) 0.0304(13) Uani 1 1 d .
H29 H 0.3419 0.7172 0.0845 0.037 Uiso 1 1 calc R
C30 C 0.4467(3) 0.6477(7) 0.0601(2) 0.0484(19) Uani 1 1 d .
H30 H 0.4633 0.6235 0.0352 0.058 Uiso 1 1 calc R
C31 C 0.4724(2) 0.6617(7) 0.1012(2) 0.0430(17) Uani 1 1 d .
H31 H 0.5060 0.6453 0.1045 0.052 Uiso 1 1 calc R
C32 C 0.4493(2) 0.6999(6) 0.1379(2) 0.0342(14) Uani 1 1 d .
H32 H 0.4666 0.7126 0.1665 0.041 Uiso 1 1 calc R
C35 C 0.3557(4) 0.9069(10) 0.0000(4) 0.093(4) Uani 1 1 d .
H35A H 0.3356 0.9740 -0.0039 0.139 Uiso 1 1 calc R
H35B H 0.3835 0.9138 -0.0181 0.139 Uiso 1 1 calc R
H35C H 0.3671 0.8985 0.0321 0.139 Uiso 1 1 calc R
C36 C 0.4013(5) 0.3622(10) -0.0310(5) 0.114(5) Uani 1 1 d .
H36A H 0.4327 0.3286 -0.0353 0.171 Uiso 1 1 calc R
H36B H 0.3791 0.3484 -0.0579 0.171 Uiso 1 1 calc R
H36C H 0.3882 0.3290 -0.0044 0.171 Uiso 1 1 calc R
Cd1 Cd 0.5000 0.41566(5) 0.2500 0.03096(17) Uani 1 2 d S
Cd2 Cd 0.355498(17) 0.63027(5) -0.012824(15) 0.04298(17) Uani 1 1 d .
N1 N 0.28274(17) 0.5737(4) 0.24023(17) 0.0290(10) Uani 1 1 d .
N2 N 0.29877(17) 0.6355(4) 0.15547(16) 0.0258(10) Uani 1 1 d .
N3 N 0.31498(17) 0.7823(4) 0.22454(16) 0.0277(10) Uani 1 1 d .
N4 N 0.1226(2) 0.5933(5) 0.2201(2) 0.0489(15) Uani 1 1 d .
N5 N 0.43925(19) 0.4092(4) 0.19326(18) 0.0313(11) Uani 1 1 d .
N6 N 0.31569(19) 0.6126(4) -0.08209(17) 0.0327(11) Uani 1 1 d .
N7 N 0.39936(18) 0.6664(5) 0.05342(18) 0.0374(13) Uani 1 1 d .
N8 N 0.55363(17) 0.5128(4) 0.18308(17) 0.0303(11) Uani 1 1 d .
N9 N 0.2750(3) 0.5280(6) 0.0289(2) 0.0564(17) Uani 1 1 d .
N10 N 0.4633(4) 0.6801(9) -0.0599(3) 0.080(3) Uani 1 1 d .
O1 O 0.34175(14) 0.6656(3) 0.29706(13) 0.0274(8) Uani 1 1 d .
O2 O 0.25953(15) 0.7505(3) 0.28595(13) 0.0291(9) Uani 1 1 d .
O3 O 0.22947(14) 0.4955(3) 0.17047(13) 0.0277(8) Uani 1 1 d .
O4 O 0.30821(14) 0.4277(3) 0.18085(14) 0.0285(9) Uani 1 1 d .
O5 O 0.30243(14) 0.8471(3) 0.14075(13) 0.0253(8) Uani 1 1 d .
O6 O 0.37723(14) 0.7572(3) 0.16796(13) 0.0291(9) Uani 1 1 d .
O7 O 0.5000 0.2246(5) 0.2500 0.0453(17) Uani 1 2 d S
H7 H 0.4752 0.2012 0.2347 0.068 Uiso 0.50 1 calc PR
O8 O 0.57020(16) 0.5495(4) 0.14906(16) 0.0385(10) Uani 1 1 d .
O9 O 0.55920(15) 0.4108(4) 0.19405(16) 0.0368(10) Uani 1 1 d .
O10 O 0.52967(16) 0.5734(4) 0.20795(16) 0.0375(10) Uani 1 1 d .
O11 O 0.3294(2) 0.8163(5) -0.0138(2) 0.0602(15) Uani 1 1 d D
O12 O 0.27084(19) 0.6308(5) 0.01812(17) 0.0502(13) Uani 1 1 d .
O13 O 0.2431(3) 0.4796(6) 0.0457(3) 0.088(2) Uani 1 1 d .
O14 O 0.3141(2) 0.4801(5) 0.02144(19) 0.0610(15) Uani 1 1 d .
O15 O 0.4069(3) 0.4791(7) -0.0244(3) 0.083(2) Uani 1 1 d D
O16 O 0.4230(2) 0.7156(6) -0.04840(18) 0.0606(16) Uani 1 1 d .
O17 O 0.4814(3) 0.5862(7) -0.0517(3) 0.093(2) Uani 1 1 d .
O18 O 0.4873(4) 0.7482(10) -0.0823(4) 0.148(4) Uani 1 1 d U
P1 P 0.29950(5) 0.69142(12) 0.25942(5) 0.0250(3) Uani 1 1 d .
P2 P 0.28102(5) 0.54195(12) 0.18796(5) 0.0235(3) Uani 1 1 d .
P3 P 0.32109(5) 0.74950(12) 0.17398(5) 0.0237(3) Uani 1 1 d .
H15A H 0.429(2) 0.521(5) -0.033(2) 0.028 Uiso 1 1 d D
H11A H 0.3023(13) 0.842(6) -0.010(2) 0.036 Uiso 1 1 d D

loop_
_atom_site_aniso_label
_atom_site_aniso_U_11
_atom_site_aniso_U_22
_atom_site_aniso_U_33
_atom_site_aniso_U_23
_atom_site_aniso_U_13
_atom_site_aniso_U_12
C1 0.036(3) 0.020(3) 0.031(3) 0.000(2) -0.008(2) 0.001(2)
C2 0.034(3) 0.025(3) 0.043(4) 0.000(3) -0.015(3) 0.001(2)
C3 0.036(4) 0.031(3) 0.061(5) -0.005(3) -0.012(3) -0.003(3)
C4 0.065(5) 0.041(4) 0.043(4) -0.006(3) -0.021(4) -0.001(4)
C5 0.065(5) 0.031(3) 0.029(3) -0.002(3) -0.006(3) 0.012(3)
C6 0.048(4) 0.023(3) 0.027(3) 0.004(2) 0.000(3) 0.007(2)
C7 0.046(4) 0.029(3) 0.029(3) -0.003(2) 0.007(3) 0.006(3)
C8 0.060(5) 0.037(4) 0.031(3) 0.009(3) 0.005(3) 0.010(3)
C9 0.065(5) 0.038(4) 0.047(4) 0.004(3) 0.032(4) 0.006(3)
C10 0.055(4) 0.032(3) 0.051(4) 0.000(3) 0.027(4) -0.001(3)
C11 0.031(3) 0.034(3) 0.045(4) -0.006(3) 0.009(3) 0.001(3)
C12 0.044(4) 0.020(3) 0.030(3) 0.002(2) 0.012(3) 0.004(2)
C13 0.018(3) 0.024(3) 0.042(3) 0.001(2) -0.006(2) -0.001(2)
C14 0.027(3) 0.039(3) 0.040(4) 0.003(3) 0.005(3) 0.000(3)
C15 0.036(4) 0.025(4) 0.131(9) -0.013(4) 0.005(5) -0.003(3)
C16 0.041(4) 0.027(3) 0.088(6) 0.025(4) -0.018(4) -0.005(3)
C17 0.028(3) 0.036(3) 0.045(4) 0.013(3) 0.001(3) -0.004(3)
C18 0.023(3) 0.023(3) 0.033(3) 0.004(2) 0.005(2) 0.001(2)
C19 0.025(3) 0.022(3) 0.031(3) -0.001(2) 0.004(2) 0.003(2)
C20 0.023(3) 0.038(3) 0.053(4) -0.021(3) 0.006(3) -0.004(2)
C21 0.053(4) 0.048(4) 0.034(4) -0.012(3) 0.012(3) -0.011(3)
C22 0.031(3) 0.043(4) 0.031(3) -0.005(3) -0.003(3) 0.000(3)
C23 0.029(3) 0.024(3) 0.029(3) 0.003(2) 0.001(2) 0.004(2)
C24 0.038(3) 0.035(3) 0.028(3) -0.004(3) 0.010(3) 0.001(3)
C25 0.033(3) 0.029(3) 0.035(3) 0.004(2) 0.004(3) 0.007(2)
C26 0.038(3) 0.031(3) 0.027(3) -0.005(2) 0.001(2) -0.001(2)
C27 0.033(3) 0.032(3) 0.022(3) 0.000(2) 0.002(2) 0.005(2)
C28 0.029(3) 0.032(3) 0.019(3) 0.003(2) -0.007(2) 0.001(2)
C29 0.026(3) 0.041(3) 0.024(3) 0.007(2) -0.003(2) 0.001(2)
C30 0.038(4) 0.079(5) 0.029(3) -0.003(3) 0.009(3) 0.017(4)
C31 0.028(3) 0.069(5) 0.031(3) 0.004(3) -0.002(3) 0.012(3)
C32 0.028(3) 0.045(4) 0.027(3) 0.007(3) -0.010(2) -0.004(3)
C35 0.077(8) 0.088(8) 0.113(9) 0.035(7) 0.010(7) -0.001(6)
C36 0.101(10) 0.090(9) 0.154(13) -0.055(9) 0.030(9) 0.008(7)
Cd1 0.0214(3) 0.0318(3) 0.0392(4) 0.000 -0.0007(2) 0.000
Cd2 0.0317(3) 0.0726(4) 0.0240(2) -0.0037(2) -0.00132(18) 0.0161(2)
N1 0.026(2) 0.033(3) 0.028(3) 0.002(2) 0.0016(19) -0.002(2)
N2 0.025(2) 0.029(2) 0.024(2) -0.0051(19) 0.0028(18) 0.0014(18)
N3 0.028(2) 0.027(2) 0.027(3) 0.0009(19) -0.0012(19) 0.0000(19)
N4 0.032(3) 0.047(4) 0.068(4) 0.004(3) 0.008(3) 0.001(3)
N5 0.032(3) 0.021(2) 0.041(3) -0.002(2) 0.004(2) 0.005(2)
N6 0.034(3) 0.036(3) 0.027(3) 0.000(2) -0.002(2) 0.004(2)
N7 0.023(3) 0.059(4) 0.030(3) 0.001(2) 0.000(2) 0.010(2)
N8 0.022(2) 0.033(3) 0.037(3) 0.001(2) 0.005(2) -0.0019(19)
N9 0.052(4) 0.072(5) 0.044(4) 0.015(3) -0.003(3) 0.009(4)
N10 0.079(6) 0.109(7) 0.053(5) -0.015(5) 0.004(4) 0.016(6)
O1 0.031(2) 0.024(2) 0.026(2) -0.0026(16) -0.0042(16) 0.0037(16)
O2 0.031(2) 0.032(2) 0.024(2) 0.0011(16) 0.0027(16) 0.0046(17)
O3 0.0241(19) 0.026(2) 0.033(2) -0.0045(16) -0.0012(16) -0.0005(15)
O4 0.0203(19) 0.024(2) 0.041(2) -0.0021(17) 0.0002(17) -0.0009(15)
O5 0.027(2) 0.0207(18) 0.028(2) 0.0006(15) 0.0007(16) -0.0058(15)
O6 0.028(2) 0.037(2) 0.022(2) -0.0006(17) -0.0020(16) -0.0007(17)
O7 0.029(3) 0.034(3) 0.071(5) 0.000 -0.002(3) 0.000
O8 0.032(2) 0.043(3) 0.041(3) 0.003(2) 0.0055(19) 0.0003(19)
O9 0.025(2) 0.034(2) 0.051(3) 0.003(2) 0.0037(19) 0.0080(18)
O10 0.030(2) 0.040(3) 0.044(3) -0.003(2) 0.0088(19) 0.0027(18)
O11 0.050(3) 0.053(3) 0.076(4) -0.001(3) -0.008(3) 0.012(3)
O12 0.051(3) 0.063(3) 0.037(3) 0.015(2) 0.012(2) 0.014(3)
O13 0.063(4) 0.094(5) 0.110(6) 0.048(5) 0.025(4) -0.002(4)
O14 0.055(3) 0.075(4) 0.052(3) 0.012(3) -0.004(3) 0.022(3)
O15 0.067(5) 0.091(6) 0.087(5) -0.027(4) -0.010(4) 0.028(4)
O16 0.044(3) 0.099(5) 0.041(3) -0.006(3) 0.017(2) 0.001(3)
O17 0.082(5) 0.104(6) 0.092(5) -0.014(5) -0.001(4) 0.047(5)
O18 0.104(7) 0.178(9) 0.172(9) 0.052(8) 0.080(7) 0.047(7)
P1 0.0262(7) 0.0257(7) 0.0228(7) -0.0001(6) 0.0005(5) 0.0012(5)
P2 0.0212(7) 0.0223(7) 0.0263(7) -0.0011(5) -0.0014(5) 0.0002(5)
P3 0.0250(7) 0.0246(7) 0.0209(7) 0.0011(5) -0.0015(5) -0.0015(5)

loop_
_atom_type_symbol
_atom_type_description
_atom_type_scat_dispersion_real
_atom_type_scat_dispersion_imag
_atom_type_scat_source
C C 0.0033 0.0016 'International Tables Vol C Tables 4.2.6.8 and 6.1.1.4'
H H 0.0000 0.0000 'International Tables Vol C Tables 4.2.6.8 and 6.1.1.4'
N N 0.0061 0.0033 'International Tables Vol C Tables 4.2.6.8 and 6.1.1.4'
O O 0.0106 0.0060 'International Tables Vol C Tables 4.2.6.8 and 6.1.1.4'
P P 0.1023 0.0942 'International Tables Vol C Tables 4.2.6.8 and 6.1.1.4'
Cd Cd -0.8075 1.2024 'International Tables Vol C Tables 4.2.6.8 and 6.1.1.4'

loop_
_geom_angle_atom_site_label_1
_geom_angle_atom_site_label_2
_geom_angle_atom_site_label_3
_geom_angle
_geom_angle_site_symmetry_1
_geom_angle_site_symmetry_3
C2 C1 C6 123.8(6) . .
C2 C1 O1 117.3(6) . .
C6 C1 O1 118.8(5) . .
C1 C2 H2 121.1 . .
C1 C2 C3 117.9(7) . .
C3 C2 H2 121.1 . .
C2 C3 H3 119.9 . .
C4 C3 C2 120.3(7) . .
C4 C3 H3 119.9 . .
C3 C4 H4 119.8 . .
C3 C4 C5 120.5(7) . .
C5 C4 H4 119.8 . .
C4 C5 H5 119.4 . .
C6 C5 C4 121.2(7) . .
C6 C5 H5 119.4 . .
C1 C6 C7 121.4(5) . .
C5 C6 C1 116.3(6) . .
C5 C6 C7 122.3(6) . .
C8 C7 C6 121.5(6) . .
C12 C7 C6 123.5(6) . .
C12 C7 C8 114.9(6) . .
C7 C8 H8 118.6 . .
C9 C8 C7 122.8(7) . .
C9 C8 H8 118.6 . .
C8 C9 H9 120.4 . .
C10 C9 C8 119.1(7) . .
C10 C9 H9 120.4 . .
C9 C10 H10 120.1 . .
C9 C10 C11 119.8(7) . .
C11 C10 H10 120.1 . .
C10 C11 H11 120.0 . .
C12 C11 C10 120.1(7) . .
C12 C11 H11 120.0 . .
C7 C12 O2 118.9(6) . .
C11 C12 C7 123.3(6) . .
C11 C12 O2 117.6(6) . .
C17 C13 C14 119.9(6) . .
C17 C13 O3 120.6(6) . .
O3 C13 C14 119.2(5) . .
C13 C14 H14 118.4 . .
N4 C14 C13 123.3(6) . .
N4 C14 H14 118.4 . .
C16 C15 H15 118.1 . .
C16 C15 N4 123.9(7) . .
N4 C15 H15 118.1 . .
C15 C16 H16 120.8 . .
C15 C16 C17 118.4(7) . .
C17 C16 H16 120.8 . .
C13 C17 C16 118.3(7) . .
C13 C17 H17 120.9 . .
C16 C17 H17 120.9 . .
C19 C18 C22 120.3(5) . .
C19 C18 O4 120.2(5) . .
O4 C18 C22 119.4(5) . .
C18 C19 H19 118.4 . .
N5 C19 C18 123.2(6) . .
N5 C19 H19 118.4 . .
C21 C20 H20 118.0 . .
N5 C20 H20 118.0 . .
N5 C20 C21 124.0(6) . .
C20 C21 H21 120.0 . .
C20 C21 C22 120.0(6) . .
C22 C21 H21 120.0 . .
C18 C22 H22 121.7 . .
C21 C22 C18 116.7(6) . .
C21 C22 H22 121.7 . .
C24 C23 C27 121.3(6) 7_565 7_565
C24 C23 O5 117.8(5) 7_565 .
C27 C23 O5 120.8(5) 7_565 .
C23 C24 H24 119.5 7_565 .
N6 C24 C23 121.1(6) . 7_565
N6 C24 H24 119.5 . .
C26 C25 H25 118.9 . .
N6 C25 H25 118.9 . .
N6 C25 C26 122.2(6) . .
C25 C26 H26 120.6 . .
C27 C26 C25 118.8(6) . .
C27 C26 H26 120.6 . .
C23 C27 C26 117.6(5) 7_565 .
C23 C27 H27 121.2 7_565 .
C26 C27 H27 121.2 . .
C32 C28 C29 120.4(6) . .
O6 C28 C29 122.4(5) . .
O6 C28 C32 117.2(5) . .
C28 C29 H29 119.7 . .
N7 C29 C28 120.7(5) . .
N7 C29 H29 119.7 . .
C31 C30 H30 118.4 . .
N7 C30 H30 118.4 . .
N7 C30 C31 123.2(6) . .
C30 C31 H31 120.2 . .
C30 C31 C32 119.6(6) . .
C32 C31 H31 120.2 . .
C28 C32 C31 117.5(5) . .
C28 C32 H32 121.2 . .
C31 C32 H32 121.2 . .
H35A C35 H35B 109.5 . .
H35A C35 H35C 109.5 . .
H35B C35 H35C 109.5 . .
O11 C35 H35A 109.5 . .
O11 C35 H35B 109.5 . .
O11 C35 H35C 109.5 . .
H36A C36 H36B 109.5 . .
H36A C36 H36C 109.5 . .
H36B C36 H36C 109.5 . .
O15 C36 H36A 109.5 . .
O15 C36 H36B 109.5 . .
O15 C36 H36C 109.5 . .
N5 Cd1 N5 176.1(2) . 2_655
N5 Cd1 O7 88.05(12) . .
N5 Cd1 O7 88.04(12) 2_655 .
N5 Cd1 O9 89.99(17) . 2_655
N5 Cd1 O9 89.92(17) 2_655 2_655
N5 Cd1 O9 89.92(17) . .
N5 Cd1 O9 89.99(17) 2_655 .
N5 Cd1 O10 98.11(16) 2_655 .
N5 Cd1 O10 84.93(17) 2_655 2_655
N5 Cd1 O10 84.93(17) . .
N5 Cd1 O10 98.11(16) . 2_655
O7 Cd1 O9 88.64(10) . 2_655
O7 Cd1 O9 88.64(10) . .
O7 Cd1 O10 140.63(10) . 2_655
O7 Cd1 O10 140.63(10) . .
O9 Cd1 O9 177.3(2) 2_655 .
O9 Cd1 O10 129.95(15) 2_655 .
O9 Cd1 O10 52.74(14) . .
O9 Cd1 O10 52.74(14) 2_655 2_655
O9 Cd1 O10 129.95(15) . 2_655
O10 Cd1 O10 78.7(2) . 2_655
N6 Cd2 N7 173.2(2) . .
N6 Cd2 O11 87.2(2) . .
N6 Cd2 O12 86.10(18) . .
N6 Cd2 O14 95.63(19) . .
N6 Cd2 O15 93.0(2) . .
N6 Cd2 O16 89.00(19) . .
N7 Cd2 O11 88.4(2) . .
N7 Cd2 O12 97.55(18) . .
N7 Cd2 O14 91.1(2) . .
N7 Cd2 O15 89.1(2) . .
N7 Cd2 O16 85.25(19) . .
O11 Cd2 O12 73.3(2) . .
O11 Cd2 O14 123.9(2) . .
O11 Cd2 O15 157.3(3) . .
O11 Cd2 O16 81.1(2) . .
O14 Cd2 O12 51.18(18) . .
O14 Cd2 O16 154.7(2) . .
O15 Cd2 O12 129.4(3) . .
O15 Cd2 O14 78.7(3) . .
O15 Cd2 O16 76.2(3) . .
O16 Cd2 O12 154.16(19) . .
P1 N1 P2 123.3(3) . .
P3 N2 P2 122.3(3) . .
P3 N3 P1 120.5(3) . .
C14 N4 C15 116.1(7) . .
C19 N5 C20 115.8(5) . .
C19 N5 Cd1 121.1(4) . .
C20 N5 Cd1 123.1(4) . .
C24 N6 C25 119.0(5) . .
C24 N6 Cd2 123.6(4) . .
C25 N6 Cd2 117.4(4) . .
C29 N7 Cd2 118.0(4) . .
C30 N7 C29 118.6(5) . .
C30 N7 Cd2 123.4(4) . .
O8 N8 O9 120.6(5) . .
O8 N8 O10 121.8(5) . .
O10 N8 O9 117.5(5) . .
O13 N9 O12 120.9(7) . .
O13 N9 O14 121.9(8) . .
O14 N9 O12 117.1(7) . .
O16 N10 O18 115.9(10) . .
O17 N10 O16 126.8(11) . .
O17 N10 O18 117.3(10) . .
C1 O1 P1 120.7(3) . .
C12 O2 P1 120.7(4) . .
C13 O3 P2 122.2(4) . .
C18 O4 P2 123.6(4) . .
C23 O5 P3 120.6(3) . .
C28 O6 P3 126.2(4) . .
Cd1 O7 H7 109.5 . .
N8 O9 Cd1 94.4(3) . .
N8 O10 Cd1 94.0(3) . .
C35 O11 Cd2 126.9(6) . .
C35 O11 H11A 98(5) . .
Cd2 O11 H11A 129(5) . .
N9 O12 Cd2 91.1(4) . .
N9 O14 Cd2 100.5(5) . .
C36 O15 Cd2 135.9(7) . .
C36 O15 H15A 128(5) . .
Cd2 O15 H15A 93(5) . .
N10 O16 Cd2 134.4(7) . .
N1 P1 N3 117.9(3) . .
N1 P1 O1 105.0(2) . .
N1 P1 O2 112.4(3) . .
O1 P1 N3 111.6(2) . .
O1 P1 O2 104.4(2) . .
O2 P1 N3 104.9(2) . .
N2 P2 N1 115.9(3) . .
N2 P2 O3 111.7(2) . .
N2 P2 O4 110.7(2) . .
O3 P2 N1 110.7(2) . .
O3 P2 O4 94.7(2) . .
O4 P2 N1 111.1(2) . .
N2 P3 O5 108.9(2) . .
N2 P3 O6 111.8(2) . .
N3 P3 N2 118.4(3) . .
N3 P3 O5 110.6(2) . .
N3 P3 O6 106.2(2) . .
O5 P3 O6 99.2(2) . .

loop_
_geom_bond_atom_site_label_1
_geom_bond_atom_site_label_2
_geom_bond_distance
_geom_bond_site_symmetry_2
C1 C2 1.362(9) .
C1 C6 1.413(9) .
C1 O1 1.414(7) .
C2 H2 0.9500 .
C2 C3 1.408(9) .
C3 H3 0.9500 .
C3 C4 1.367(11) .
C4 H4 0.9500 .
C4 C5 1.398(11) .
C5 H5 0.9500 .
C5 C6 1.384(9) .
C6 C7 1.459(9) .
C7 C8 1.413(9) .
C7 C12 1.396(9) .
C8 H8 0.9500 .
C8 C9 1.395(11) .
C9 H9 0.9500 .
C9 C10 1.380(12) .
C10 H10 0.9500 .
C10 C11 1.385(10) .
C11 H11 0.9500 .
C11 C12 1.371(9) .
C12 O2 1.414(7) .
C13 C14 1.391(9) .
C13 C17 1.364(8) .
C13 O3 1.380(7) .
C14 H14 0.9500 .
C14 N4 1.317(8) .
C15 H15 0.9500 .
C15 C16 1.370(13) .
C15 N4 1.372(12) .
C16 H16 0.9500 .
C16 C17 1.386(10) .
C17 H17 0.9500 .
C18 C19 1.363(8) .
C18 C22 1.398(9) .
C18 O4 1.388(7) .
C19 H19 0.9500 .
C19 N5 1.344(7) .
C20 H20 0.9500 .
C20 C21 1.361(10) .
C20 N5 1.355(9) .
C21 H21 0.9500 .
C21 C22 1.374(10) .
C22 H22 0.9500 .
C23 C24 1.371(8) 7_565
C23 C27 1.376(8) 7_565
C23 O5 1.410(7) .
C24 C23 1.371(8) 7_565
C24 H24 0.9500 .
C24 N6 1.329(8) .
C25 H25 0.9500 .
C25 C26 1.390(9) .
C25 N6 1.345(8) .
C26 H26 0.9500 .
C26 C27 1.381(8) .
C27 C23 1.376(8) 7_565
C27 H27 0.9500 .
C28 C29 1.393(8) .
C28 C32 1.385(8) .
C28 O6 1.382(7) .
C29 H29 0.9500 .
C29 N7 1.355(8) .
C30 H30 0.9500 .
C30 C31 1.368(10) .
C30 N7 1.332(8) .
C31 H31 0.9500 .
C31 C32 1.386(10) .
C32 H32 0.9500 .
C35 H35A 0.9800 .
C35 H35B 0.9800 .
C35 H35C 0.9800 .
C35 O11 1.352(13) .
C36 H36A 0.9800 .
C36 H36B 0.9800 .
C36 H36C 0.9800 .
C36 O15 1.421(14) .
Cd1 N5 2.280(5) .
Cd1 N5 2.280(5) 2_655
Cd1 O7 2.288(6) .
Cd1 O9 2.432(5) 2_655
Cd1 O9 2.432(5) .
Cd1 O10 2.444(5) .
Cd1 O10 2.444(5) 2_655
Cd2 N6 2.256(5) .
Cd2 N7 2.261(5) .
Cd2 O11 2.342(6) .
Cd2 O12 2.596(5) .
Cd2 O14 2.405(6) .
Cd2 O15 2.349(7) .
Cd2 O16 2.450(6) .
N1 P1 1.575(5) .
N1 P2 1.590(5) .
N2 P2 1.582(5) .
N2 P3 1.578(5) .
N3 P1 1.584(5) .
N3 P3 1.571(5) .
N8 O8 1.224(7) .
N8 O9 1.269(6) .
N8 O10 1.263(6) .
N9 O12 1.275(9) .
N9 O13 1.202(9) .
N9 O14 1.264(8) .
N10 O16 1.272(10) .
N10 O17 1.247(12) .
N10 O18 1.276(13) .
O1 P1 1.579(4) .
O2 P1 1.581(4) .
O3 P2 1.583(4) .
O4 P2 1.585(4) .
O5 P3 1.586(4) .
O6 P3 1.588(4) .
O7 H7 0.8400 .
O11 H11A 0.83(2) .
O15 H15A 0.847(14) .

loop_
_geom_torsion_atom_site_label_1
_geom_torsion_atom_site_label_2
_geom_torsion_atom_site_label_3
_geom_torsion_atom_site_label_4
_geom_torsion
_geom_torsion_site_symmetry_1
_geom_torsion_site_symmetry_4
C1 C2 C3 C4 -0.8(9) . .
C1 C6 C7 C8 141.1(6) . .
C1 C6 C7 C12 -43.0(9) . .
C1 O1 P1 N1 -162.7(4) . .
C1 O1 P1 N3 68.5(5) . .
C1 O1 P1 O2 -44.3(5) . .
C2 C1 C6 C5 -0.4(9) . .
C2 C1 C6 C7 179.0(6) . .
C2 C1 O1 P1 -110.2(5) . .
C2 C3 C4 C5 -0.9(11) . .
C3 C4 C5 C6 2.0(10) . .
C4 C5 C6 C1 -1.3(9) . .
C4 C5 C6 C7 179.2(6) . .
C5 C6 C7 C8 -39.5(9) . .
C5 C6 C7 C12 136.5(6) . .
C6 C1 C2 C3 1.5(9) . .
C6 C1 O1 P1 73.8(6) . .
C6 C7 C8 C9 177.5(6) . .
C6 C7 C12 C11 -176.5(6) . .
C6 C7 C12 O2 -1.4(9) . .
C7 C8 C9 C10 -1.4(11) . .
C7 C12 O2 P1 71.5(6) . .
C8 C7 C12 C11 -0.4(9) . .
C8 C7 C12 O2 174.8(5) . .
C8 C9 C10 C11 0.6(10) . .
C9 C10 C11 C12 0.3(10) . .
C10 C11 C12 C7 -0.4(9) . .
C10 C11 C12 O2 -175.6(6) . .
C11 C12 O2 P1 -113.1(5) . .
C12 C7 C8 C9 1.3(9) . .
C12 O2 P1 N1 68.4(5) . .
C12 O2 P1 N3 -162.3(4) . .
C12 O2 P1 O1 -44.8(5) . .
C13 C14 N4 C15 0.9(10) . .
C13 O3 P2 N1 55.6(5) . .
C13 O3 P2 N2 -75.3(5) . .
C13 O3 P2 O4 170.3(4) . .
C14 C13 C17 C16 0.4(9) . .
C14 C13 O3 P2 -88.9(6) . .
C15 C16 C17 C13 1.9(10) . .
C16 C15 N4 C14 1.6(11) . .
C17 C13 C14 N4 -1.8(10) . .
C17 C13 O3 P2 96.2(6) . .
C18 C19 N5 C20 0.7(8) . .
C18 C19 N5 Cd1 179.3(4) . .
C18 O4 P2 N1 -97.9(5) . .
C18 O4 P2 N2 32.5(5) . .
C18 O4 P2 O3 147.8(4) . .
C19 C18 C22 C21 2.3(9) . .
C19 C18 O4 P2 86.4(6) . .
C20 C21 C22 C18 -2.1(10) . .
C21 C20 N5 C19 -0.5(9) . .
C21 C20 N5 Cd1 -179.1(5) . .
C22 C18 C19 N5 -1.7(9) . .
C22 C18 O4 P2 -96.7(6) . .
C23 C24 N6 C25 1.8(9) 7_565 .
C23 C24 N6 Cd2 179.5(4) 7_565 .
C23 O5 P3 N2 62.3(5) . .
C23 O5 P3 N3 -69.5(4) . .
C23 O5 P3 O6 179.3(4) . .
C24 C23 O5 P3 -118.2(5) 7_565 .
C25 C26 C27 C23 1.6(9) . 7_565
C26 C25 N6 C24 -1.0(9) . .
C26 C25 N6 Cd2 -178.8(5) . .
C27 C23 O5 P3 63.7(7) 7_565 .
C28 C29 N7 C30 -0.7(10) . .
C28 C29 N7 Cd2 175.5(4) . .
C28 O6 P3 N2 38.6(5) . .
C28 O6 P3 N3 169.2(4) . .
C28 O6 P3 O5 -76.1(5) . .
C29 C28 C32 C31 -1.6(9) . .
C29 C28 O6 P3 22.0(8) . .
C30 C31 C32 C28 2.0(11) . .
C31 C30 N7 C29 1.1(12) . .
C31 C30 N7 Cd2 -174.9(6) . .
C32 C28 C29 N7 1.0(9) . .
C32 C28 O6 P3 -159.7(4) . .
N4 C15 C16 C17 -3.0(11) . .
N5 C20 C21 C22 1.3(11) . .
N5 Cd1 N5 C19 99.5(4) 2_655 .
N5 Cd1 N5 C20 -81.9(5) 2_655 .
N5 Cd1 O9 N8 -106.8(3) 2_655 .
N5 Cd1 O9 N8 77.1(3) . .
N5 Cd1 O10 N8 90.4(3) 2_655 .
N5 Cd1 O10 N8 -87.2(3) . .
N6 C25 C26 C27 -0.7(9) . .
N6 Cd2 N7 C29 108.4(16) . .
N6 Cd2 N7 C30 -75.6(18) . .
N6 Cd2 O11 C35 -137.7(9) . .
N6 Cd2 O12 N9 99.6(4) . .
N6 Cd2 O14 N9 -79.5(5) . .
N6 Cd2 O15 C36 -64.8(12) . .
N6 Cd2 O16 N10 -99.1(7) . .
N7 C30 C31 C32 -1.8(13) . .
N7 Cd2 N6 C24 -102.7(16) . .
N7 Cd2 N6 C25 75.0(17) . .
N7 Cd2 O11 C35 37.1(9) . .
N7 Cd2 O12 N9 -86.1(4) . .
N7 Cd2 O14 N9 99.7(5) . .
N7 Cd2 O15 C36 121.6(12) . .
N7 Cd2 O16 N10 84.4(7) . .
O1 C1 C2 C3 -174.3(5) . .
O1 C1 C6 C5 175.3(5) . .
O1 C1 C6 C7 -5.2(8) . .
O3 C13 C14 N4 -176.8(6) . .
O3 C13 C17 C16 175.3(6) . .
O4 C18 C19 N5 175.2(5) . .
O4 C18 C22 C21 -174.6(6) . .
O6 C28 C29 N7 179.3(6) . .
O6 C28 C32 C31 -180.0(6) . .
O7 Cd1 N5 C19 99.5(4) . .
O7 Cd1 N5 C20 -81.9(5) . .
O7 Cd1 O9 N8 165.2(3) . .
O7 Cd1 O10 N8 -6.5(4) . .
O8 N8 O9 Cd1 -167.1(5) . .
O8 N8 O10 Cd1 167.1(5) . .
O9 Cd1 N5 C19 -171.8(4) . .
O9 Cd1 N5 C19 10.9(4) 2_655 .
O9 Cd1 N5 C20 6.7(5) . .
O9 Cd1 N5 C20 -170.6(5) 2_655 .
O9 Cd1 O9 N8 165.2(3) 2_655 .
O9 Cd1 O10 N8 -172.9(3) 2_655 .
O9 Cd1 O10 N8 6.6(3) . .
O9 N8 O10 Cd1 -11.4(5) . .
O10 Cd1 N5 C19 -41.4(4) 2_655 .
O10 Cd1 N5 C19 -119.2(4) . .
O10 Cd1 N5 C20 137.1(5) 2_655 .
O10 Cd1 N5 C20 59.3(5) . .
O10 Cd1 O9 N8 -6.6(3) . .
O10 Cd1 O9 N8 -23.4(4) 2_655 .
O10 Cd1 O10 N8 173.5(4) 2_655 .
O10 N8 O9 Cd1 11.5(5) . .
O11 Cd2 N6 C24 -53.3(5) . .
O11 Cd2 N6 C25 124.4(5) . .
O11 Cd2 N7 C29 59.1(5) . .
O11 Cd2 N7 C30 -124.9(6) . .
O11 Cd2 O12 N9 -172.2(4) . .
O11 Cd2 O14 N9 10.9(5) . .
O11 Cd2 O15 C36 -154.7(11) . .
O11 Cd2 O16 N10 173.6(7) . .
O12 Cd2 N6 C24 20.2(5) . .
O12 Cd2 N6 C25 -162.1(5) . .
O12 Cd2 N7 C29 -13.9(5) . .
O12 Cd2 N7 C30 162.2(6) . .
O12 Cd2 O11 C35 135.5(9) . .
O12 Cd2 O14 N9 0.9(4) . .
O12 Cd2 O15 C36 22.6(13) . .
O12 Cd2 O16 N10 -178.1(6) . .
O12 N9 O14 Cd2 -1.6(7) . .
O13 N9 O12 Cd2 -179.0(7) . .
O13 N9 O14 Cd2 178.9(7) . .
O14 Cd2 N6 C24 70.5(5) . .
O14 Cd2 N6 C25 -111.8(5) . .
O14 Cd2 N7 C29 -64.8(5) . .
O14 Cd2 N7 C30 111.2(6) . .
O14 Cd2 O11 C35 127.4(8) . .
O14 Cd2 O12 N9 -0.9(4) . .
O14 Cd2 O15 C36 30.3(12) . .
O14 Cd2 O16 N10 2.0(10) . .
O14 N9 O12 Cd2 1.4(6) . .
O15 Cd2 N6 C24 149.4(5) . .
O15 Cd2 N6 C25 -32.9(5) . .
O15 Cd2 N7 C29 -143.5(5) . .
O15 Cd2 N7 C30 32.6(6) . .
O15 Cd2 O11 C35 -46.6(11) . .
O15 Cd2 O12 N9 8.9(5) . .
O15 Cd2 O14 N9 -171.5(5) . .
O15 Cd2 O16 N10 -5.8(7) . .
O16 Cd2 N6 C24 -134.4(5) . .
O16 Cd2 N6 C25 43.3(5) . .
O16 Cd2 N7 C29 140.3(5) . .
O16 Cd2 N7 C30 -43.7(6) . .
O16 Cd2 O11 C35 -48.3(9) . .
O16 Cd2 O12 N9 179.2(4) . .
O16 Cd2 O14 N9 -179.1(4) . .
O16 Cd2 O15 C36 -153.0(12) . .
O17 N10 O16 Cd2 -6.7(14) . .
O18 N10 O16 Cd2 172.9(8) . .
P1 N1 P2 N2 1.7(5) . .
P1 N1 P2 O3 -127.0(3) . .
P1 N1 P2 O4 129.2(3) . .
P1 N3 P3 N2 15.8(5) . .
P1 N3 P3 O5 142.4(3) . .
P1 N3 P3 O6 -110.9(3) . .
P2 N1 P1 N3 0.5(5) . .
P2 N1 P1 O1 -124.5(3) . .
P2 N1 P1 O2 122.7(3) . .
P2 N2 P3 N3 -13.8(5) . .
P2 N2 P3 O5 -141.2(3) . .
P2 N2 P3 O6 110.1(3) . .
P3 N2 P2 N1 5.1(5) . .
P3 N2 P2 O3 133.3(3) . .
P3 N2 P2 O4 -122.6(3) . .
P3 N3 P1 N1 -9.4(5) . .
P3 N3 P1 O1 112.2(3) . .
P3 N3 P1 O2 -135.3(3) . .
